data_8107151
loop_
_publ_author_name
'Park, Garam'
'Oh, In-Hwan'
'Kyeong Yu, Su'
'Park, Hyun-Min'
'Kim, Ho-Sung'

_publ_section_title
;
 Redetermination of the crystal structure of potassium lithium molybdate
 monohydrate, KLiMoO4&#x00B7;H2O
;
_journal_issue 4
_journal_name_full 'Zeitschrift f\"ur Kristallographie - New Crystal Structures'
_journal_page_first 1221
_journal_page_last 1222
_journal_paper_doi 10.1515/ncrs-2016-0141
_journal_volume 231
_journal_year 2016
_chemical_formula_moiety
;
'Mo O4, H2 O, K, Li'          
;
_chemical_formula_sum 'H2 K Li Mo O5'
_chemical_formula_weight 224.0
_space_group_crystal_system orthorhombic
_space_group_IT_number 61
_space_group_name_Hall '-P 2ac 2ab'
_space_group_name_H-M_alt 'P b c a'
_atom_sites_solution_hydrogens difmap
_atom_sites_solution_primary direct
_atom_sites_solution_secondary difmap
_cell_angle_alpha 90
_cell_angle_beta 90
_cell_angle_gamma 90
_cell_formula_units_Z 8
_cell_length_a 10.606(1)
_cell_length_b 7.742(1)
_cell_length_c 12.845(2)
_cell_measurement_reflns_used 8017
_cell_measurement_temperature 293(2)
_cell_measurement_theta_max 73.44
_cell_measurement_theta_min 3.62
_cell_volume 1054.7(2)
_computing_cell_refinement 'Bruker SAINT [8]'
_computing_data_collection 'Bruker APEX2'
_computing_data_reduction 'Bruker SAINT [8]'
_computing_molecular_graphics
;
Diamond Version 3.2.e [12]
;
_computing_publication_material 'PublCIF [13]'
_computing_structure_refinement 'SHELXL-2014 [7]'
_computing_structure_solution 'SIR92 [11]'
_diffrn_ambient_temperature 293(2)
_diffrn_measured_fraction_theta_full 0.913
_diffrn_measured_fraction_theta_max 0.952
_diffrn_measurement_device_type 'Bruker APEX-II CCD'
_diffrn_measurement_method '\f and \w scans'
_diffrn_radiation_type MoK\a
_diffrn_radiation_wavelength 0.71073
_diffrn_reflns_av_R_equivalents 0.0362
_diffrn_reflns_av_unetI/netI 0.0152
_diffrn_reflns_Laue_measured_fraction_full 0.913
_diffrn_reflns_Laue_measured_fraction_max 0.952
_diffrn_reflns_limit_h_max 25
_diffrn_reflns_limit_h_min -27
_diffrn_reflns_limit_k_max 20
_diffrn_reflns_limit_k_min -20
_diffrn_reflns_limit_l_max 34
_diffrn_reflns_limit_l_min -34
_diffrn_reflns_number 136629
_diffrn_reflns_point_group_measured_fraction_full 0.913
_diffrn_reflns_point_group_measured_fraction_max 0.952
_diffrn_reflns_theta_full 25.242
_diffrn_reflns_theta_max 73.919
_diffrn_reflns_theta_min 3.172
_diffrn_source 'fine-focus sealed tube'
_exptl_absorpt_coefficient_mu 3.197
_exptl_absorpt_correction_T_max 0.7537
_exptl_absorpt_correction_T_min 0.6433
_exptl_absorpt_correction_type multi-scan
_exptl_absorpt_process_details 'Bruker SADABS [10]'
_exptl_crystal_colour colorless
_exptl_crystal_density_diffrn 2.821
_exptl_crystal_description prism
_exptl_crystal_F_000 848
_exptl_crystal_size_max 0.35
_exptl_crystal_size_mid 0.11
_exptl_crystal_size_min 0.10
_refine_diff_density_max 0.757
_refine_diff_density_min -1.531
_refine_diff_density_rms 0.193
_refine_ls_extinction_coef 0.183(2)
_refine_ls_extinction_expression Fc^*^=kFc[1+0.001xFc^2^\l^3^/sin(2\q)]^-1/4^
_refine_ls_extinction_method SHELXL
_refine_ls_goodness_of_fit_ref 1.179
_refine_ls_hydrogen_treatment refall
_refine_ls_matrix_type full
_refine_ls_number_parameters 82
_refine_ls_number_reflns 10396
_refine_ls_number_restraints 0
_refine_ls_restrained_S_all 1.179
_refine_ls_R_factor_all 0.0447
_refine_ls_R_factor_gt 0.0333
_refine_ls_shift/su_max 0.001
_refine_ls_shift/su_mean 0.000
_refine_ls_structure_factor_coef Fsqd
_refine_ls_weighting_details 'w=1/[\s^2^(Fo^2^)+(0.0240P)^2^+0.5416P] where P=(Fo^2^+2Fc^2^)/3'
_refine_ls_weighting_scheme calc
_refine_ls_wR_factor_gt 0.0748
_refine_ls_wR_factor_ref 0.0795
_reflns_Friedel_coverage 0.000
_reflns_Friedel_fraction_full .
_reflns_Friedel_fraction_max .
_reflns_number_gt 8140
_reflns_number_total 10396
_reflns_threshold_expression 'I > 2\s(I)'
_cod_data_source_file suppl_ncrs-2016-0141_suppl.cif
_cod_data_source_block oO3_25tr
_cod_depositor_comments
;
The following automatic conversions were performed:

data item '_exptl_absorpt_correction_type' value 'Multi-scan' was
changed to 'multi-scan' in accordance with the built-in table derived
from the CIF Core dictionary named 'cif_core.dic' version 2.4.5 last
updated on 2014-11-21.

data item '_exptl_crystal_density_meas' value 'not measured' was
changed to '?' -- the value is perceived as not measured.

Automatic conversion script
Id: cif_fix_values 8738 2021-04-28 16:35:53Z antanas 
;
_cod_original_cell_volume 1054.8(2)
_cod_database_code 8107151
_shelx_space_group_comment
;
The symmetry employed for this shelxl refinement is uniquely defined
by the following loop, which should always be used as a source of
symmetry information in preference to the above space-group names.
They are only intended as comments.
;

loop_
_space_group_symop_operation_xyz
'x, y, z'
'-x+1/2, -y, z+1/2'
'x+1/2, -y+1/2, -z'
'-x, y+1/2, -z+1/2'
'-x, -y, -z'
'x-1/2, y, -z-1/2'
'-x-1/2, y-1/2, z'
'x, -y-1/2, z-1/2'

loop_
_atom_site_label
_atom_site_type_symbol
_atom_site_fract_x
_atom_site_fract_y
_atom_site_fract_z
_atom_site_U_iso_or_equiv
_atom_site_adp_type
_atom_site_occupancy
_atom_site_site_symmetry_order
_atom_site_calc_flag
_atom_site_refinement_flags_posn
_atom_site_refinement_flags_adp
_atom_site_refinement_flags_occupancy
_atom_site_disorder_assembly
_atom_site_disorder_group
Mo1 Mo 0.13095(2) 0.06221(2) 0.12578(2) 0.01339(2) Uani 1 1 d . . . . .
K1 K 0.19692(3) -0.19224(3) 0.36849(2) 0.02385(4) Uani 1 1 d . . . . .
O1 O 0.01902(9) -0.06670(11) 0.19304(6) 0.02349(13) Uani 1 1 d . . . . .
O2 O 0.04946(10) 0.13568(11) 0.39687(7) 0.02421(13) Uani 1 1 d . . . . .
O3 O 0.06711(9) 0.27078(10) 0.10354(7) 0.02185(11) Uani 1 1 d . . . . .
O4 O 0.26615(8) 0.07740(13) 0.20569(7) 0.02495(14) Uani 1 1 d . . . . .
O5 O 0.17033(10) -0.03009(12) 0.00666(6) 0.02499(14) Uani 1 1 d . . . . .
Li1 Li 0.4297(2) -0.0155(3) 0.17781(16) 0.0194(3) Uani 1 1 d . . . . .
H1 H 0.022(3) 0.231(4) 0.3760(16) 0.035(7) Uiso 1 1 d . . . . .
H2 H 0.124(4) 0.063(6) 0.377(3) 0.10(2) Uiso 1 1 d . . . . .

loop_
_atom_site_aniso_label
_atom_site_aniso_U_11
_atom_site_aniso_U_22
_atom_site_aniso_U_33
_atom_site_aniso_U_23
_atom_site_aniso_U_13
_atom_site_aniso_U_12
Mo1 0.01474(3) 0.01432(2) 0.01110(2) -0.00194(1) 0.00111(1) 0.00150(1)
K1 0.02482(9) 0.02456(8) 0.02217(7) -0.00018(6) -0.00139(6) 0.00283(7)
O1 0.0290(3) 0.0229(3) 0.0185(2) -0.00198(19) 0.0068(2) -0.0061(2)
O2 0.0308(4) 0.0191(2) 0.0227(3) -0.0030(2) -0.0059(3) 0.0016(2)
O3 0.0275(3) 0.01553(19) 0.0226(2) -0.00196(18) -0.0019(2) 0.0037(2)
O4 0.0170(2) 0.0342(4) 0.0236(3) -0.0076(3) -0.0039(2) 0.0055(3)
O5 0.0315(4) 0.0271(3) 0.0164(2) -0.0073(2) 0.0059(2) 0.0019(3)
Li1 0.0195(8) 0.0191(7) 0.0195(7) -0.0014(6) 0.0010(6) 0.0009(6)

loop_
_atom_type_symbol
_atom_type_description
_atom_type_scat_dispersion_real
_atom_type_scat_dispersion_imag
_atom_type_scat_source
H H 0.0000 0.0000 'International Tables Vol C Tables 4.2.6.8 and 6.1.1.4'
Li Li -0.0003 0.0001 'International Tables Vol C Tables 4.2.6.8 and 6.1.1.4'
O O 0.0106 0.0060 'International Tables Vol C Tables 4.2.6.8 and 6.1.1.4'
K K 0.2009 0.2494 'International Tables Vol C Tables 4.2.6.8 and 6.1.1.4'
Mo Mo -1.6832 0.6857 'International Tables Vol C Tables 4.2.6.8 and 6.1.1.4'

loop_
_geom_angle_atom_site_label_1
_geom_angle_atom_site_label_2
_geom_angle_atom_site_label_3
_geom_angle
_geom_angle_site_symmetry_1
_geom_angle_site_symmetry_3
O5 Mo1 O4 110.08(5) . .
O5 Mo1 O3 108.90(4) . .
O4 Mo1 O3 110.03(4) . .
O5 Mo1 O1 110.96(4) . .
O4 Mo1 O1 107.29(5) . .
O3 Mo1 O1 109.56(4) . .
O5 Mo1 Li1 82.68(5) . .
O4 Mo1 Li1 27.60(4) . .
O3 Mo1 Li1 124.47(5) . .
O1 Mo1 Li1 116.22(5) . .
O5 Mo1 Li1 137.70(5) . 6_556
O4 Mo1 Li1 95.24(5) . 6_556
O3 Mo1 Li1 92.37(5) . 6_556
O1 Mo1 Li1 26.99(4) . 6_556
Li1 Mo1 Li1 115.23(3) . 6_556
O5 Mo1 K1 118.05(3) . .
O4 Mo1 K1 53.22(3) . .
O3 Mo1 K1 133.04(3) . .
O1 Mo1 K1 54.93(3) . .
Li1 Mo1 K1 63.66(4) . .
Li1 Mo1 K1 53.18(4) 6_556 .
O5 Mo1 K1 41.39(3) . 2_554
O4 Mo1 K1 95.45(3) . 2_554
O3 Mo1 K1 78.91(3) . 2_554
O1 Mo1 K1 150.33(3) . 2_554
Li1 Mo1 K1 76.66(4) . 2_554
Li1 Mo1 K1 168.03(4) 6_556 2_554
K1 Mo1 K1 138.641(2) . 2_554
O5 Mo1 K1 115.09(4) . 4
O4 Mo1 K1 131.99(3) . 4
O3 Mo1 K1 39.80(3) . 4
O1 Mo1 K1 70.97(3) . 4
Li1 Mo1 K1 158.09(4) . 4
Li1 Mo1 K1 60.95(4) 6_556 4
K1 Mo1 K1 113.565(4) . 4
K1 Mo1 K1 107.580(3) 2_554 4
O5 Mo1 K1 139.08(4) . 7_665
O4 Mo1 K1 33.14(3) . 7_665
O3 Mo1 K1 82.52(3) . 7_665
O1 Mo1 K1 100.90(3) . 7_665
Li1 Mo1 K1 59.99(4) . 7_665
Li1 Mo1 K1 78.11(4) 6_556 7_665
K1 Mo1 K1 61.756(4) . 7_665
K1 Mo1 K1 108.480(5) 2_554 7_665
K1 Mo1 K1 98.904(5) 4 7_665
O4 K1 O5 89.91(3) 7_655 8_556
O4 K1 O3 99.78(2) 7_655 4_545
O5 K1 O3 75.11(3) 8_556 4_545
O4 K1 O5 142.06(3) 7_655 2
O5 K1 O5 96.82(3) 8_556 2
O3 K1 O5 118.06(3) 4_545 2
O4 K1 O2 135.06(3) 7_655 .
O5 K1 O2 121.27(3) 8_556 .
O3 K1 O2 63.65(3) 4_545 .
O5 K1 O2 70.77(3) 2 .
O4 K1 O2 71.47(3) 7_655 7_655
O5 K1 O2 71.04(3) 8_556 7_655
O3 K1 O2 144.90(2) 4_545 7_655
O5 K1 O2 75.59(3) 2 7_655
O2 K1 O2 145.17(3) . 7_655
O4 K1 O4 83.63(2) 7_655 .
O5 K1 O4 170.19(3) 8_556 .
O3 K1 O4 113.21(2) 4_545 .
O5 K1 O4 83.93(2) 2 .
O2 K1 O4 68.25(3) . .
O2 K1 O4 99.81(2) 7_655 .
O4 K1 O1 74.89(3) 7_655 .
O5 K1 O1 129.84(3) 8_556 .
O3 K1 O1 61.47(2) 4_545 .
O5 K1 O1 124.46(2) 2 .
O2 K1 O1 60.38(2) . .
O2 K1 O1 140.20(2) 7_655 .
O4 K1 O1 55.37(2) . .
O4 K1 Li1 105.04(4) 7_655 6_556
O5 K1 Li1 110.88(5) 8_556 6_556
O3 K1 Li1 36.24(4) 4_545 6_556
O5 K1 Li1 107.17(4) 2 6_556
O2 K1 Li1 36.94(4) . 6_556
O2 K1 Li1 176.18(4) 7_655 6_556
O4 K1 Li1 78.05(4) . 6_556
O1 K1 Li1 36.04(4) . 6_556
O4 K1 Li1 69.42(4) 7_655 .
O5 K1 Li1 139.70(4) 8_556 .
O3 K1 Li1 140.52(4) 4_545 .
O5 K1 Li1 81.97(4) 2 .
O2 K1 Li1 96.54(4) . .
O2 K1 Li1 69.68(4) 7_655 .
O4 K1 Li1 30.62(4) . .
O1 K1 Li1 79.08(4) . .
Li1 K1 Li1 107.84(4) 6_556 .
O4 K1 Li1 29.53(4) 7_655 7_655
O5 K1 Li1 82.28(4) 8_556 7_655
O3 K1 Li1 70.25(4) 4_545 7_655
O5 K1 Li1 171.22(4) 2 7_655
O2 K1 Li1 117.18(4) . 7_655
O2 K1 Li1 95.93(4) 7_655 7_655
O4 K1 Li1 95.47(4) . 7_655
O1 K1 Li1 61.04(4) . 7_655
Li1 K1 Li1 81.20(3) 6_556 7_655
Li1 K1 Li1 93.03(6) . 7_655
O4 K1 Mo1 74.80(2) 7_655 .
O5 K1 Mo1 155.50(2) 8_556 .
O3 K1 Mo1 88.519(17) 4_545 .
O5 K1 Mo1 107.029(17) 2 .
O2 K1 Mo1 63.911(18) . .
O2 K1 Mo1 119.814(18) 7_655 .
O4 K1 Mo1 27.709(15) . .
O1 K1 Mo1 27.991(15) . .
Li1 K1 Mo1 57.08(4) 6_556 .
Li1 K1 Mo1 52.17(4) . .
Li1 K1 Mo1 74.99(3) 7_655 .
O4 K1 H2 133.3(11) 7_655 .
O5 K1 H2 130.1(11) 8_556 .
O3 K1 H2 74.2(12) 4_545 .
O5 K1 H2 65.6(12) 2 .
O2 K1 H2 10.9(12) . .
O2 K1 H2 136.8(12) 7_655 .
O4 K1 H2 59.0(12) . .
O1 K1 H2 61.4(12) . .
Li1 K1 H2 44.7(12) 6_556 .
Li1 K1 H2 86.2(12) . .
Li1 K1 H2 121.5(12) 7_655 .
Mo1 K1 H2 59.0(11) . .
Mo1 O1 Li1 128.62(8) . 6_556
Mo1 O1 K1 97.08(4) . .
Li1 O1 K1 74.98(7) 6_556 .
Li1 O2 K1 77.01(7) 6_556 .
Li1 O2 K1 140.75(8) 6_556 7_665
K1 O2 K1 83.95(3) . 7_665
Li1 O2 H1 98(2) 6_556 .
K1 O2 H1 152.4(17) . .
K1 O2 H1 83(2) 7_665 .
Li1 O2 H2 93(3) 6_556 .
K1 O2 H2 24(3) . .
K1 O2 H2 61(3) 7_665 .
H1 O2 H2 133(3) . .
Mo1 O3 Li1 134.53(8) . 7_665
Mo1 O3 K1 116.62(4) . 4
Li1 O3 K1 82.35(8) 7_665 4
Mo1 O4 Li1 127.04(8) . .
Mo1 O4 K1 126.49(4) . 7_665
Li1 O4 K1 104.76(7) . 7_665
Mo1 O4 K1 99.07(4) . .
Li1 O4 K1 95.14(7) . .
K1 O4 K1 87.55(3) 7_665 .
Mo1 O5 K1 153.70(5) . 8
Mo1 O5 K1 114.77(4) . 2_554
K1 O5 K1 91.10(2) 8 2_554
O3 Li1 O4 115.81(12) 7_655 .
O3 Li1 O1 103.87(11) 7_655 6_656
O4 Li1 O1 110.97(11) . 6_656
O3 Li1 O2 105.02(11) 7_655 6_656
O4 Li1 O2 116.85(11) . 6_656
O1 Li1 O2 102.77(12) 6_656 6_656
O3 Li1 K1 61.41(6) 7_655 6_656
O4 Li1 K1 176.79(11) . 6_656
O1 Li1 K1 68.98(7) 6_656 6_656
O2 Li1 K1 66.04(7) 6_656 6_656
O3 Li1 Mo1 94.24(9) 7_655 .
O4 Li1 Mo1 25.36(4) . .
O1 Li1 Mo1 132.60(10) 6_656 .
O2 Li1 Mo1 114.33(9) 6_656 .
K1 Li1 Mo1 153.07(7) 6_656 .
O3 Li1 Mo1 121.25(10) 7_655 6_656
O4 Li1 Mo1 111.63(9) . 6_656
O1 Li1 Mo1 24.39(4) 6_656 6_656
O2 Li1 Mo1 81.38(8) 6_656 6_656
K1 Li1 Mo1 69.73(5) 6_656 6_656
Mo1 Li1 Mo1 136.98(7) . 6_656
O3 Li1 K1 91.25(8) 7_655 .
O4 Li1 K1 54.23(6) . .
O1 Li1 K1 71.89(7) 6_656 .
O2 Li1 K1 163.72(9) 6_656 .
K1 Li1 K1 123.35(6) 6_656 .
Mo1 Li1 K1 64.17(4) . .
Mo1 Li1 K1 89.61(5) 6_656 .
O3 Li1 K1 155.57(10) 7_655 7_665
O4 Li1 K1 45.71(5) . 7_665
O1 Li1 K1 75.78(7) 6_656 7_665
O2 Li1 K1 98.75(8) 6_656 7_665
K1 Li1 K1 136.32(7) 6_656 7_665
Mo1 Li1 K1 70.51(4) . 7_665
Mo1 Li1 K1 67.52(4) 6_656 7_665
K1 Li1 K1 65.16(4) . 7_665

loop_
_geom_bond_atom_site_label_1
_geom_bond_atom_site_label_2
_geom_bond_distance
_geom_bond_site_symmetry_2
Mo1 O5 1.7396(7) .
Mo1 O4 1.7675(8) .
Mo1 O3 1.7742(7) .
Mo1 O1 1.7753(8) .
Mo1 Li1 3.294(2) .
Mo1 Li1 3.359(2) 6_556
Mo1 K1 3.7538(2) .
Mo1 K1 3.9077(2) 2_554
Mo1 K1 3.9639(3) 4
Mo1 K1 4.0826(3) 7_665
K1 O4 2.7762(9) 7_655
K1 O5 2.8020(8) 8_556
K1 O3 2.8378(10) 4_545
K1 O5 2.8454(10) 2
K1 O2 3.0041(9) .
K1 O2 3.0239(11) 7_655
K1 O4 3.0447(11) .
K1 O1 3.0958(10) .
K1 Li1 3.203(2) 6_556
K1 Li1 3.737(2) .
K1 Li1 3.750(2) 7_655
K1 H2 2.13(5) .
O1 Li1 1.951(2) 6_556
O2 Li1 1.976(2) 6_556
O2 K1 3.0239(11) 7_665
O2 H1 0.83(3) .
O2 H2 1.00(5) .
O3 Li1 1.911(2) 7_665
O3 K1 2.8378(10) 4
O4 Li1 1.911(2) .
O4 K1 2.7762(9) 7_665
O5 K1 2.8021(8) 8
O5 K1 2.8454(10) 2_554
Li1 O3 1.911(2) 7_655
Li1 O1 1.951(2) 6_656
Li1 O2 1.976(2) 6_656
Li1 K1 3.203(2) 6_656
Li1 Mo1 3.359(2) 6_656
Li1 K1 3.750(2) 7_665

loop_
_geom_hbond_atom_site_label_D
_geom_hbond_atom_site_label_H
_geom_hbond_atom_site_label_A
_geom_hbond_distance_DH
_geom_hbond_distance_HA
_geom_hbond_distance_DA
_geom_hbond_angle_DHA
_geom_hbond_site_symmetry_A
O2 H1 O1 0.83(3) 1.85(3) 2.6779(12) 169(3) 4
